data_4315405
loop_
_publ_author_name
'Lindsay J. Hounjet'
'Matthias Bierenstiel'
'Michael J. Ferguson'
'Robert McDonald'
'Martin Cowie'

_publ_section_title
;
 Coordinatively Diverse ortho-Phosphinoaniline Complexes of Ruthenium and
 Isolation of a Putative Intermediate in Ketone Transfer Hydrogenation
 Catalysis
;
_journal_name_full 'Inorganic Chemistry'
_journal_page_first 4288
_journal_page_last 4300
_journal_paper_doi 10.1021/ic100165t
_journal_volume 49
_journal_year 2010
_chemical_formula_moiety 'C29 H34 Cl2 N4 P2 Ru, 0.5(C H2 Cl2)'
_chemical_formula_sum 'C29.5 H35 Cl3 N4 P2 Ru'
_chemical_formula_weight 714.98
_chemical_name_systematic
; 
 ? 
;
_space_group_IT_number 61
_symmetry_cell_setting orthorhombic
_symmetry_space_group_name_Hall '-P 2ac 2ab'
_symmetry_space_group_name_H-M 'P b c a'
_atom_sites_solution_hydrogens geom
_atom_sites_solution_primary direct
_atom_sites_solution_secondary difmap
_audit_creation_method SHELXL-97
_cell_angle_alpha 90.00
_cell_angle_beta 90.00
_cell_angle_gamma 90.00
_cell_formula_units_Z 8
_cell_length_a 16.7298(14)
_cell_length_b 16.5689(14)
_cell_length_c 22.2494(19)
_cell_measurement_reflns_used 7056
_cell_measurement_temperature 193(2)
_cell_measurement_theta_max 27.46
_cell_measurement_theta_min 2.52
_cell_volume 6167.4(9)
_computing_cell_refinement 'Bruker SAINT (Bruker, 1997)'
_computing_data_collection 'Bruker SMART (Bruker, 1997)'
_computing_data_reduction 'Bruker SAINT (Bruker, 1997)'
_computing_molecular_graphics 'Bruker SHELXTL (Bruker, 1997)'
_computing_publication_material 'Bruker SHELXTL (Bruker, 1997)'
_computing_structure_refinement 'SHELXL-97 (Sheldrick, 1997)'
_computing_structure_solution 'SIR97 (Altomare et al., 1999)'
_diffrn_ambient_temperature 193(2)
_diffrn_detector_area_resol_mean 8.192
_diffrn_measured_fraction_theta_full 1.000
_diffrn_measured_fraction_theta_max 0.997
_diffrn_measurement_device_type 'Bruker PLATFORM diffractometer/SMART 1000 CCD area detector'
_diffrn_measurement_method '\w scans'
_diffrn_radiation_monochromator graphite
_diffrn_radiation_source 'fine-focus sealed tube'
_diffrn_radiation_type MoK\a
_diffrn_radiation_wavelength 0.71073
_diffrn_reflns_av_R_equivalents 0.0346
_diffrn_reflns_av_sigmaI/netI 0.0184
_diffrn_reflns_limit_h_max 21
_diffrn_reflns_limit_h_min -21
_diffrn_reflns_limit_k_max 21
_diffrn_reflns_limit_k_min -21
_diffrn_reflns_limit_l_max 28
_diffrn_reflns_limit_l_min -28
_diffrn_reflns_number 51801
_diffrn_reflns_theta_full 25.25
_diffrn_reflns_theta_max 27.53
_diffrn_reflns_theta_min 1.83
_diffrn_standards_decay_% 0
_diffrn_standards_interval_time 0
_diffrn_standards_number 0
_exptl_absorpt_coefficient_mu 0.899
_exptl_absorpt_correction_T_max 0.8920
_exptl_absorpt_correction_T_min 0.6423
_exptl_absorpt_correction_type multi-scan
_exptl_absorpt_process_details 'SADABS (Sheldrick, 1996)'
_exptl_crystal_colour yellow
_exptl_crystal_density_diffrn 1.540
_exptl_crystal_density_method 'not measured'
_exptl_crystal_description block
_exptl_crystal_F_000 2920
_exptl_crystal_size_max 0.54
_exptl_crystal_size_mid 0.15
_exptl_crystal_size_min 0.13
_refine_diff_density_max 0.672
_refine_diff_density_min -0.400
_refine_diff_density_rms 0.075
_refine_ls_extinction_method none
_refine_ls_goodness_of_fit_ref 1.090
_refine_ls_hydrogen_treatment constr
_refine_ls_matrix_type full
_refine_ls_number_parameters 391
_refine_ls_number_reflns 7096
_refine_ls_number_restraints 1
_refine_ls_restrained_S_all 1.090
_refine_ls_R_factor_all 0.0369
_refine_ls_R_factor_gt 0.0299
_refine_ls_shift/su_max 0.001
_refine_ls_shift/su_mean 0.000
_refine_ls_structure_factor_coef Fsqd
_refine_ls_weighting_details 'calc w=1/[\s^2^(Fo^2^)+(0.0350P)^2^+4.3573P] where P=(Fo^2^+2Fc^2^)/3'
_refine_ls_weighting_scheme calc
_refine_ls_wR_factor_gt 0.0705
_refine_ls_wR_factor_ref 0.0742
_reflns_number_gt 6185
_reflns_number_total 7096
_reflns_threshold_expression I>2\s(I)
_cod_data_source_file ic100165t_si_001_6.cif
_cod_data_source_block 5.0.5CH2Cl2
_cod_depositor_comments
;
The following automatic conversions were performed:

'_symmetry_cell_setting' value 'Orthorhombic' changed to
'orthorhombic' according to the built-in table from CIF Core
dictionary named 'cif_core.dic' version 2.4.1 from 2010-06-29.

Automatic conversion script
Id: cif_fix_values 1646 2011-03-28 12:23:43Z adriana 
;
_cod_database_code 4315405

loop_
_symmetry_equiv_pos_as_xyz
'x, y, z'
'-x+1/2, -y, z+1/2'
'-x, y+1/2, -z+1/2'
'x+1/2, -y+1/2, -z'
'-x, -y, -z'
'x-1/2, y, -z-1/2'
'x, -y-1/2, z-1/2'
'-x-1/2, y-1/2, z'

loop_
_atom_site_label
_atom_site_type_symbol
_atom_site_fract_x
_atom_site_fract_y
_atom_site_fract_z
_atom_site_U_iso_or_equiv
_atom_site_adp_type
_atom_site_occupancy
_atom_site_symmetry_multiplicity
_atom_site_calc_flag
_atom_site_refinement_flags
_atom_site_disorder_assembly
_atom_site_disorder_group
Ru Ru 0.344772(9) 0.179210(9) 0.118598(7) 0.02159(6) Uani 1 1 d . . .
Cl1 Cl 0.39468(3) 0.20251(3) 0.22208(2) 0.03307(12) Uani 1 1 d . A .
Cl2 Cl 0.46354(3) 0.25587(3) 0.08263(2) 0.03341(12) Uani 1 1 d . A .
P1 P 0.22492(3) 0.13004(3) 0.14382(2) 0.02114(10) Uani 1 1 d . A .
P2 P 0.28478(3) 0.14164(3) 0.03414(2) 0.02193(11) Uani 1 1 d . A .
N1 N 0.28809(10) 0.29320(10) 0.13231(7) 0.0233(3) Uani 1 1 d . A .
H1N H 0.3234 0.3222 0.1563 0.028 Uiso 1 1 calc R . .
N2 N 0.28668(14) 0.05912(14) 0.26435(9) 0.0444(5) Uani 1 1 d . . .
H2N H 0.3109 0.0943 0.2410 0.053 Uiso 1 1 calc R . .
N3A N 0.4214(2) 0.0775(2) 0.09773(18) 0.0258(8) Uani 0.60 1 d P A 1
H3NA H 0.4653 0.1001 0.0783 0.031 Uiso 0.60 1 calc PR A 1
N3B N 0.4019(4) 0.0594(4) 0.1179(3) 0.0277(12) Uani 0.40 1 d P A 2
H3NB H 0.3752 0.0278 0.1461 0.033 Uiso 0.40 1 calc PR A 2
N4 N 0.40846(12) 0.21218(13) -0.05208(9) 0.0378(5) Uani 1 1 d . . .
H4N H 0.4181 0.1891 -0.0172 0.045 Uiso 1 1 calc R . .
C1 C 0.18559(12) 0.11778(13) 0.06644(9) 0.0262(4) Uani 1 1 d . . .
H1A H 0.1673 0.0622 0.0575 0.031 Uiso 1 1 calc R A .
H1B H 0.1438 0.1576 0.0559 0.031 Uiso 1 1 calc R . .
C11 C 0.17463(12) 0.21754(12) 0.17581(8) 0.0223(4) Uani 1 1 d . . .
C12 C 0.21327(12) 0.29104(12) 0.16667(9) 0.0232(4) Uani 1 1 d . A .
C13 C 0.18150(13) 0.36167(13) 0.19053(10) 0.0315(5) Uani 1 1 d . . .
H13 H 0.2069 0.4120 0.1831 0.038 Uiso 1 1 calc R A .
C14 C 0.11286(14) 0.35842(15) 0.22503(11) 0.0366(5) Uani 1 1 d . A .
H14 H 0.0918 0.4066 0.2419 0.044 Uiso 1 1 calc R . .
C15 C 0.07436(13) 0.28563(15) 0.23523(10) 0.0343(5) Uani 1 1 d . . .
H15 H 0.0273 0.2839 0.2591 0.041 Uiso 1 1 calc R A .
C16 C 0.10488(12) 0.21528(13) 0.21039(9) 0.0282(4) Uani 1 1 d . A .
H16 H 0.0783 0.1654 0.2169 0.034 Uiso 1 1 calc R . .
C17 C 0.27810(15) 0.34306(14) 0.07707(10) 0.0347(5) Uani 1 1 d . . .
H17A H 0.2610 0.3976 0.0883 0.042 Uiso 1 1 calc R A .
H17B H 0.2376 0.3184 0.0511 0.042 Uiso 1 1 calc R . .
H17C H 0.3291 0.3460 0.0555 0.042 Uiso 1 1 calc R . .
C21 C 0.18528(13) 0.04611(12) 0.18752(9) 0.0269(4) Uani 1 1 d . . .
C22 C 0.21835(14) 0.02468(12) 0.24394(10) 0.0304(5) Uani 1 1 d . A .
C23 C 0.17962(16) -0.03696(14) 0.27725(11) 0.0394(5) Uani 1 1 d . . .
H23 H 0.1994 -0.0511 0.3159 0.047 Uiso 1 1 calc R A .
C24 C 0.11418(17) -0.07639(14) 0.25472(12) 0.0435(6) Uani 1 1 d . A .
H24 H 0.0901 -0.1181 0.2777 0.052 Uiso 1 1 calc R . .
C25 C 0.08273(17) -0.05696(15) 0.19965(12) 0.0461(6) Uani 1 1 d . . .
H25 H 0.0378 -0.0852 0.1842 0.055 Uiso 1 1 calc R A .
C26 C 0.11821(15) 0.00502(15) 0.16693(11) 0.0389(5) Uani 1 1 d . A .
H26 H 0.0958 0.0197 0.1292 0.047 Uiso 1 1 calc R . .
C27 C 0.32241(19) 0.04158(19) 0.32231(12) 0.0526(7) Uani 1 1 d . . .
H27A H 0.3731 0.0708 0.3261 0.063 Uiso 1 1 calc R . .
H27B H 0.3323 -0.0166 0.3256 0.063 Uiso 1 1 calc R . .
H27C H 0.2860 0.0586 0.3544 0.063 Uiso 1 1 calc R . .
C31 C 0.32970(13) 0.04416(13) 0.01742(10) 0.0292(4) Uani 1 1 d . . .
C32 C 0.38996(14) 0.01821(14) 0.05510(11) 0.0362(5) Uani 1 1 d . A .
C33 C 0.42723(15) -0.05588(15) 0.04434(13) 0.0435(6) Uani 1 1 d . . .
H33 H 0.4689 -0.0741 0.0700 0.052 Uiso 1 1 calc R A .
C34 C 0.40298(17) -0.10247(15) -0.00383(12) 0.0456(6) Uani 1 1 d . A .
H34 H 0.4283 -0.1529 -0.0110 0.055 Uiso 1 1 calc R . .
C35 C 0.34295(18) -0.07716(15) -0.04146(12) 0.0480(7) Uani 1 1 d . . .
H35 H 0.3267 -0.1100 -0.0743 0.058 Uiso 1 1 calc R A .
C36 C 0.30623(16) -0.00337(14) -0.03129(10) 0.0388(5) Uani 1 1 d . A .
H36 H 0.2651 0.0148 -0.0575 0.047 Uiso 1 1 calc R . .
C37A C 0.4555(4) 0.0357(3) 0.1505(3) 0.0479(13) Uani 0.60 1 d P A 1
H37A H 0.4894 -0.0090 0.1370 0.072 Uiso 0.60 1 calc PR A 1
H37B H 0.4121 0.0146 0.1755 0.072 Uiso 0.60 1 calc PR A 1
H37C H 0.4876 0.0738 0.1740 0.072 Uiso 0.60 1 calc PR A 1
C37B C 0.4868(4) 0.0613(5) 0.1357(4) 0.0445(19) Uani 0.40 1 d P A 2
H37D H 0.5087 0.0065 0.1345 0.067 Uiso 0.40 1 calc PR A 2
H37E H 0.4915 0.0829 0.1765 0.067 Uiso 0.40 1 calc PR A 2
H37F H 0.5166 0.0959 0.1078 0.067 Uiso 0.40 1 calc PR A 2
C41 C 0.26647(13) 0.18564(12) -0.03948(9) 0.0260(4) Uani 1 1 d . . .
C42 C 0.33167(13) 0.21334(13) -0.07474(9) 0.0291(4) Uani 1 1 d . A .
C43 C 0.31551(15) 0.23903(14) -0.13371(10) 0.0358(5) Uani 1 1 d . . .
H43 H 0.3584 0.2563 -0.1586 0.043 Uiso 1 1 calc R A .
C44 C 0.23890(16) 0.23969(15) -0.15619(10) 0.0392(5) Uani 1 1 d . A .
H44 H 0.2299 0.2571 -0.1963 0.047 Uiso 1 1 calc R . .
C45 C 0.17474(16) 0.21542(17) -0.12130(10) 0.0395(5) Uani 1 1 d . . .
H45 H 0.1218 0.2174 -0.1367 0.047 Uiso 1 1 calc R A .
C46 C 0.18955(14) 0.18803(14) -0.06317(10) 0.0314(5) Uani 1 1 d . A .
H46 H 0.1460 0.1705 -0.0391 0.038 Uiso 1 1 calc R . .
C47 C 0.47325(16) 0.24885(19) -0.08557(13) 0.0508(7) Uani 1 1 d . . .
H47A H 0.5220 0.2482 -0.0612 0.061 Uiso 1 1 calc R . .
H47B H 0.4593 0.3048 -0.0954 0.061 Uiso 1 1 calc R . .
H47C H 0.4822 0.2185 -0.1227 0.061 Uiso 1 1 calc R . .
Cl1S Cl 0.4477(3) 0.0205(4) 0.4616(3) 0.125(2) Uani 0.50 1 d PD B -1
Cl2S Cl 0.5741(3) -0.0237(4) 0.5404(2) 0.131(2) Uani 0.50 1 d PD B -1
C1S C 0.5106(4) -0.0537(4) 0.4860(3) 0.0565(15) Uani 0.50 1 d PD B -1
H1SA H 0.4782 -0.0993 0.5013 0.068 Uiso 0.50 1 calc PR B -1
H1SB H 0.5420 -0.0738 0.4514 0.068 Uiso 0.50 1 calc PR B -1

loop_
_atom_site_aniso_label
_atom_site_aniso_U_11
_atom_site_aniso_U_22
_atom_site_aniso_U_33
_atom_site_aniso_U_23
_atom_site_aniso_U_13
_atom_site_aniso_U_12
Ru 0.01942(9) 0.02269(9) 0.02267(9) -0.00186(6) -0.00199(6) 0.00045(6)
Cl1 0.0335(3) 0.0389(3) 0.0268(3) -0.0038(2) -0.0079(2) -0.0047(2)
Cl2 0.0247(2) 0.0378(3) 0.0376(3) -0.0035(2) 0.0023(2) -0.0055(2)
P1 0.0239(2) 0.0208(2) 0.0187(2) 0.00093(18) -0.00032(19) -0.00246(18)
P2 0.0218(2) 0.0246(2) 0.0194(2) -0.00132(19) 0.00140(18) -0.00039(19)
N1 0.0227(8) 0.0230(8) 0.0240(8) 0.0003(7) 0.0011(7) -0.0020(6)
N2 0.0518(13) 0.0507(12) 0.0306(10) 0.0178(9) -0.0080(9) -0.0144(10)
N3A 0.026(2) 0.0242(19) 0.027(2) 0.0030(15) -0.0006(15) 0.0012(14)
N3B 0.029(3) 0.028(3) 0.027(3) 0.005(2) -0.001(2) 0.002(2)
N4 0.0317(10) 0.0528(12) 0.0288(10) 0.0081(9) 0.0068(8) -0.0067(9)
C1 0.0242(10) 0.0337(11) 0.0205(9) -0.0016(8) 0.0000(8) -0.0040(8)
C11 0.0228(9) 0.0252(9) 0.0188(9) -0.0004(7) -0.0016(7) -0.0002(7)
C12 0.0217(9) 0.0253(9) 0.0225(9) -0.0009(8) -0.0015(7) -0.0005(7)
C13 0.0311(11) 0.0258(10) 0.0376(12) -0.0061(9) -0.0002(9) -0.0004(8)
C14 0.0322(12) 0.0363(12) 0.0415(13) -0.0125(10) 0.0039(10) 0.0054(9)
C15 0.0245(11) 0.0471(13) 0.0314(11) -0.0065(10) 0.0046(9) 0.0009(9)
C16 0.0232(10) 0.0347(11) 0.0266(10) 0.0013(9) -0.0004(8) -0.0043(8)
C17 0.0419(13) 0.0304(11) 0.0320(11) 0.0086(9) 0.0060(10) 0.0059(10)
C21 0.0344(11) 0.0208(9) 0.0256(10) 0.0019(8) 0.0049(8) -0.0029(8)
C22 0.0405(12) 0.0247(10) 0.0261(10) 0.0021(8) 0.0066(9) 0.0014(9)
C23 0.0545(15) 0.0315(12) 0.0320(12) 0.0094(10) 0.0092(11) 0.0007(11)
C24 0.0573(16) 0.0289(11) 0.0442(14) 0.0058(10) 0.0187(12) -0.0083(11)
C25 0.0518(15) 0.0381(13) 0.0483(15) 0.0020(11) 0.0089(12) -0.0210(12)
C26 0.0428(13) 0.0377(13) 0.0361(13) 0.0054(10) 0.0001(10) -0.0140(10)
C27 0.0654(18) 0.0594(17) 0.0331(13) 0.0124(12) -0.0115(13) -0.0075(14)
C31 0.0328(11) 0.0256(10) 0.0292(11) -0.0036(8) 0.0073(9) 0.0001(8)
C32 0.0309(12) 0.0322(12) 0.0454(14) -0.0104(10) 0.0003(10) 0.0048(9)
C33 0.0370(13) 0.0344(13) 0.0590(16) -0.0073(11) 0.0005(12) 0.0090(10)
C34 0.0590(17) 0.0275(12) 0.0504(15) -0.0076(11) 0.0190(13) 0.0051(11)
C35 0.080(2) 0.0309(12) 0.0335(13) -0.0096(10) 0.0068(13) -0.0008(13)
C36 0.0562(15) 0.0327(12) 0.0275(11) -0.0033(9) 0.0009(11) 0.0003(11)
C37A 0.064(4) 0.038(3) 0.042(3) -0.001(2) -0.017(3) 0.017(3)
C37B 0.026(4) 0.054(5) 0.054(5) -0.005(4) -0.008(3) 0.011(3)
C41 0.0318(11) 0.0269(10) 0.0193(9) -0.0013(8) 0.0012(8) -0.0006(8)
C42 0.0352(12) 0.0281(10) 0.0240(10) -0.0022(8) 0.0044(8) -0.0023(9)
C43 0.0468(14) 0.0371(12) 0.0234(10) 0.0021(9) 0.0077(10) -0.0039(10)
C44 0.0549(15) 0.0414(13) 0.0214(10) 0.0039(9) -0.0021(10) 0.0000(11)
C45 0.0418(13) 0.0496(15) 0.0271(11) 0.0005(10) -0.0062(10) 0.0019(11)
C46 0.0321(12) 0.0392(12) 0.0230(10) -0.0015(9) 0.0006(9) -0.0013(9)
C47 0.0385(14) 0.0647(18) 0.0491(16) 0.0121(14) 0.0118(12) -0.0121(13)
Cl1S 0.077(2) 0.131(4) 0.168(5) 0.071(3) 0.010(2) 0.017(3)
Cl2S 0.134(4) 0.184(5) 0.076(2) 0.053(2) -0.047(2) -0.104(4)
C1S 0.051(3) 0.045(3) 0.073(4) 0.005(3) 0.014(3) 0.003(3)

loop_
_atom_type_symbol
_atom_type_description
_atom_type_scat_dispersion_real
_atom_type_scat_dispersion_imag
_atom_type_scat_source
C C 0.0033 0.0016 'International Tables Vol C Tables 4.2.6.8 and 6.1.1.4'
H H 0.0000 0.0000 'International Tables Vol C Tables 4.2.6.8 and 6.1.1.4'
N N 0.0061 0.0033 'International Tables Vol C Tables 4.2.6.8 and 6.1.1.4'
P P 0.1023 0.0942 'International Tables Vol C Tables 4.2.6.8 and 6.1.1.4'
Cl Cl 0.1484 0.1585 'International Tables Vol C Tables 4.2.6.8 and 6.1.1.4'
Ru Ru -1.2594 0.8363 'International Tables Vol C Tables 4.2.6.8 and 6.1.1.4'

loop_
_geom_angle_atom_site_label_1
_geom_angle_atom_site_label_2
_geom_angle_atom_site_label_3
_geom_angle
_geom_angle_site_symmetry_1
_geom_angle_site_symmetry_3
_geom_angle_publ_flag
N1 Ru N3A 168.78(11) . . ?
N1 Ru N3B 172.12(16) . . ?
N1 Ru P2 99.69(5) . . ?
N3A Ru P2 82.42(11) . . ?
N3B Ru P2 86.42(16) . . ?
N1 Ru P1 83.58(5) . . ?
N3A Ru P1 107.51(11) . . ?
N3B Ru P1 93.57(16) . . ?
P2 Ru P1 72.828(19) . . ?
N1 Ru Cl1 83.06(5) . . ?
N3A Ru Cl1 96.94(11) . . ?
N3B Ru Cl1 90.04(16) . . ?
P2 Ru Cl1 169.17(2) . . ?
P1 Ru Cl1 97.215(19) . . ?
N1 Ru Cl2 87.08(5) . . ?
N3A Ru Cl2 81.72(11) . . ?
N3B Ru Cl2 96.40(16) . . ?
P2 Ru Cl2 103.41(2) . . ?
P1 Ru Cl2 169.12(2) . . ?
Cl1 Ru Cl2 87.152(19) . . ?
C11 P1 C21 103.35(9) . . ?
C11 P1 C1 106.63(9) . . ?
C21 P1 C1 106.42(10) . . ?
C11 P1 Ru 102.85(7) . . ?
C21 P1 Ru 137.61(7) . . ?
C1 P1 Ru 97.18(6) . . ?
C41 P2 C31 103.95(10) . . ?
C41 P2 C1 106.52(10) . . ?
C31 P2 C1 105.07(10) . . ?
C41 P2 Ru 136.56(7) . . ?
C31 P2 Ru 103.61(8) . . ?
C1 P2 Ru 97.85(6) . . ?
C12 N1 C17 110.33(16) . . ?
C12 N1 Ru 115.58(12) . . ?
C17 N1 Ru 114.98(13) . . ?
C22 N2 C27 124.1(2) . . ?
C32 N3A C37A 109.8(3) . . ?
C32 N3A Ru 116.6(2) . . ?
C37A N3A Ru 115.0(3) . . ?
C37B N3B C32 111.8(5) . . ?
C37B N3B Ru 113.3(5) . . ?
C32 N3B Ru 110.1(3) . . ?
C42 N4 C47 120.2(2) . . ?
P2 C1 P1 91.09(9) . . ?
C12 C11 C16 119.39(18) . . ?
C12 C11 P1 115.11(14) . . ?
C16 C11 P1 125.40(16) . . ?
C13 C12 C11 120.15(19) . . ?
C13 C12 N1 120.30(18) . . ?
C11 C12 N1 119.55(17) . . ?
C14 C13 C12 119.8(2) . . ?
C13 C14 C15 120.7(2) . . ?
C14 C15 C16 119.7(2) . . ?
C15 C16 C11 120.3(2) . . ?
C26 C21 C22 118.98(19) . . ?
C26 C21 P1 119.46(17) . . ?
C22 C21 P1 121.46(16) . . ?
N2 C22 C21 121.37(19) . . ?
N2 C22 C23 120.9(2) . . ?
C21 C22 C23 117.7(2) . . ?
C24 C23 C22 121.1(2) . . ?
C23 C24 C25 121.4(2) . . ?
C24 C25 C26 118.5(2) . . ?
C21 C26 C25 122.2(2) . . ?
C32 C31 C36 120.1(2) . . ?
C32 C31 P2 117.00(16) . . ?
C36 C31 P2 122.90(18) . . ?
C31 C32 C33 119.7(2) . . ?
C31 C32 N3A 116.6(2) . . ?
C33 C32 N3A 122.7(3) . . ?
C31 C32 N3B 119.9(3) . . ?
C33 C32 N3B 118.6(3) . . ?
C34 C33 C32 119.5(2) . . ?
C35 C34 C33 121.1(2) . . ?
C34 C35 C36 119.6(2) . . ?
C35 C36 C31 120.0(2) . . ?
C46 C41 C42 119.47(19) . . ?
C46 C41 P2 120.56(16) . . ?
C42 C41 P2 119.86(16) . . ?
N4 C42 C43 121.6(2) . . ?
N4 C42 C41 120.57(19) . . ?
C43 C42 C41 117.8(2) . . ?
C44 C43 C42 121.4(2) . . ?
C43 C44 C45 121.1(2) . . ?
C44 C45 C46 118.5(2) . . ?
C41 C46 C45 121.7(2) . . ?
Cl2S C1S Cl1S 113.8(5) . . ?

loop_
_geom_bond_atom_site_label_1
_geom_bond_atom_site_label_2
_geom_bond_distance
_geom_bond_site_symmetry_2
_geom_bond_publ_flag
Ru N1 2.1352(17) . ?
Ru N3A 2.168(4) . ?
Ru N3B 2.203(6) . ?
Ru P2 2.2194(5) . ?
Ru P1 2.2359(5) . ?
Ru Cl1 2.4793(6) . ?
Ru Cl2 2.4903(6) . ?
P1 C11 1.821(2) . ?
P1 C21 1.822(2) . ?
P1 C1 1.854(2) . ?
P2 C41 1.819(2) . ?
P2 C31 1.820(2) . ?
P2 C1 1.851(2) . ?
N1 C12 1.467(2) . ?
N1 C17 1.490(3) . ?
N2 C22 1.356(3) . ?
N2 C27 1.451(3) . ?
N3A C32 1.463(5) . ?
N3A C37A 1.478(6) . ?
N3B C37B 1.475(10) . ?
N3B C32 1.568(7) . ?
N4 C42 1.380(3) . ?
N4 C47 1.449(3) . ?
C11 C12 1.394(3) . ?
C11 C16 1.398(3) . ?
C12 C13 1.391(3) . ?
C13 C14 1.382(3) . ?
C14 C15 1.386(3) . ?
C15 C16 1.387(3) . ?
C21 C26 1.390(3) . ?
C21 C22 1.417(3) . ?
C22 C23 1.419(3) . ?
C23 C24 1.370(4) . ?
C24 C25 1.372(4) . ?
C25 C26 1.392(3) . ?
C31 C32 1.380(3) . ?
C31 C36 1.396(3) . ?
C32 C33 1.398(3) . ?
C33 C34 1.382(4) . ?
C34 C35 1.373(4) . ?
C35 C36 1.387(3) . ?
C41 C46 1.391(3) . ?
C41 C42 1.420(3) . ?
C42 C43 1.406(3) . ?
C43 C44 1.376(4) . ?
C44 C45 1.384(3) . ?
C45 C46 1.393(3) . ?
Cl1S C1S 1.707(8) . ?
Cl2S C1S 1.686(8) . ?

loop_
_geom_torsion_atom_site_label_1
_geom_torsion_atom_site_label_2
_geom_torsion_atom_site_label_3
_geom_torsion_atom_site_label_4
_geom_torsion
_geom_torsion_site_symmetry_1
_geom_torsion_site_symmetry_2
_geom_torsion_site_symmetry_3
_geom_torsion_site_symmetry_4
_geom_torsion_publ_flag
N1 Ru P1 C11 -13.94(8) . . . . ?
N3A Ru P1 C11 167.84(13) . . . . ?
N3B Ru P1 C11 158.69(17) . . . . ?
P2 Ru P1 C11 -116.18(7) . . . . ?
Cl1 Ru P1 C11 68.20(6) . . . . ?
Cl2 Ru P1 C11 -44.97(13) . . . . ?
N1 Ru P1 C21 -140.88(11) . . . . ?
N3A Ru P1 C21 40.90(15) . . . . ?
N3B Ru P1 C21 31.74(19) . . . . ?
P2 Ru P1 C21 116.87(10) . . . . ?
Cl1 Ru P1 C21 -58.75(10) . . . . ?
Cl2 Ru P1 C21 -171.91(13) . . . . ?
N1 Ru P1 C1 95.01(8) . . . . ?
N3A Ru P1 C1 -83.21(13) . . . . ?
N3B Ru P1 C1 -92.37(17) . . . . ?
P2 Ru P1 C1 -7.23(7) . . . . ?
Cl1 Ru P1 C1 177.14(7) . . . . ?
Cl2 Ru P1 C1 63.98(13) . . . . ?
N1 Ru P2 C41 51.41(11) . . . . ?
N3A Ru P2 C41 -117.45(15) . . . . ?
N3B Ru P2 C41 -133.61(19) . . . . ?
P1 Ru P2 C41 131.53(11) . . . . ?
Cl1 Ru P2 C41 155.27(13) . . . . ?
Cl2 Ru P2 C41 -37.88(11) . . . . ?
N1 Ru P2 C31 179.47(8) . . . . ?
N3A Ru P2 C31 10.61(13) . . . . ?
N3B Ru P2 C31 -5.55(17) . . . . ?
P1 Ru P2 C31 -100.41(7) . . . . ?
Cl1 Ru P2 C31 -76.68(13) . . . . ?
Cl2 Ru P2 C31 90.18(7) . . . . ?
N1 Ru P2 C1 -72.87(8) . . . . ?
N3A Ru P2 C1 118.28(13) . . . . ?
N3B Ru P2 C1 102.11(17) . . . . ?
P1 Ru P2 C1 7.26(7) . . . . ?
Cl1 Ru P2 C1 30.99(14) . . . . ?
Cl2 Ru P2 C1 -162.16(7) . . . . ?
N3A Ru N1 C12 -171.6(6) . . . . ?
N3B Ru N1 C12 -52.0(13) . . . . ?
P2 Ru N1 C12 88.44(13) . . . . ?
P1 Ru N1 C12 17.14(12) . . . . ?
Cl1 Ru N1 C12 -80.97(13) . . . . ?
Cl2 Ru N1 C12 -168.45(13) . . . . ?
N3A Ru N1 C17 58.0(6) . . . . ?
N3B Ru N1 C17 177.6(12) . . . . ?
P2 Ru N1 C17 -41.95(15) . . . . ?
P1 Ru N1 C17 -113.25(14) . . . . ?
Cl1 Ru N1 C17 148.64(14) . . . . ?
Cl2 Ru N1 C17 61.16(14) . . . . ?
N1 Ru N3A C32 -120.1(5) . . . . ?
P2 Ru N3A C32 -18.5(2) . . . . ?
P1 Ru N3A C32 50.8(3) . . . . ?
Cl1 Ru N3A C32 150.6(2) . . . . ?
Cl2 Ru N3A C32 -123.3(3) . . . . ?
N1 Ru N3A C37A 109.2(6) . . . . ?
P2 Ru N3A C37A -149.2(4) . . . . ?
P1 Ru N3A C37A -79.9(4) . . . . ?
Cl1 Ru N3A C37A 19.9(4) . . . . ?
Cl2 Ru N3A C37A 106.0(4) . . . . ?
N1 Ru N3B C37B -79.8(14) . . . . ?
P2 Ru N3B C37B 139.2(5) . . . . ?
P1 Ru N3B C37B -148.3(5) . . . . ?
Cl1 Ru N3B C37B -51.1(5) . . . . ?
Cl2 Ru N3B C37B 36.0(5) . . . . ?
N1 Ru N3B C32 154.2(10) . . . . ?
P2 Ru N3B C32 13.2(3) . . . . ?
P1 Ru N3B C32 85.7(3) . . . . ?
Cl1 Ru N3B C32 -177.1(3) . . . . ?
Cl2 Ru N3B C32 -89.9(3) . . . . ?
C41 P2 C1 P1 -152.03(9) . . . . ?
C31 P2 C1 P1 98.08(10) . . . . ?
Ru P2 C1 P1 -8.37(8) . . . . ?
C11 P1 C1 P2 114.05(9) . . . . ?
C21 P1 C1 P2 -136.12(9) . . . . ?
Ru P1 C1 P2 8.29(8) . . . . ?
C21 P1 C11 C12 157.81(15) . . . . ?
C1 P1 C11 C12 -90.22(16) . . . . ?
Ru P1 C11 C12 11.43(16) . . . . ?
C21 P1 C11 C16 -18.6(2) . . . . ?
C1 P1 C11 C16 93.38(18) . . . . ?
Ru P1 C11 C16 -164.97(16) . . . . ?
C16 C11 C12 C13 -1.6(3) . . . . ?
P1 C11 C12 C13 -178.23(16) . . . . ?
C16 C11 C12 N1 177.72(17) . . . . ?
P1 C11 C12 N1 1.1(2) . . . . ?
C17 N1 C12 C13 -62.8(2) . . . . ?
Ru N1 C12 C13 164.60(16) . . . . ?
C17 N1 C12 C11 117.9(2) . . . . ?
Ru N1 C12 C11 -14.7(2) . . . . ?
C11 C12 C13 C14 2.1(3) . . . . ?
N1 C12 C13 C14 -177.2(2) . . . . ?
C12 C13 C14 C15 -1.2(4) . . . . ?
C13 C14 C15 C16 -0.2(4) . . . . ?
C14 C15 C16 C11 0.7(3) . . . . ?
C12 C11 C16 C15 0.2(3) . . . . ?
P1 C11 C16 C15 176.41(17) . . . . ?
C11 P1 C21 C26 92.2(2) . . . . ?
C1 P1 C21 C26 -19.9(2) . . . . ?
Ru P1 C21 C26 -141.02(16) . . . . ?
C11 P1 C21 C22 -84.00(19) . . . . ?
C1 P1 C21 C22 163.88(17) . . . . ?
Ru P1 C21 C22 42.8(2) . . . . ?
C27 N2 C22 C21 178.2(2) . . . . ?
C27 N2 C22 C23 -4.8(4) . . . . ?
C26 C21 C22 N2 175.6(2) . . . . ?
P1 C21 C22 N2 -8.2(3) . . . . ?
C26 C21 C22 C23 -1.4(3) . . . . ?
P1 C21 C22 C23 174.76(17) . . . . ?
N2 C22 C23 C24 -174.8(2) . . . . ?
C21 C22 C23 C24 2.3(3) . . . . ?
C22 C23 C24 C25 -1.1(4) . . . . ?
C23 C24 C25 C26 -0.8(4) . . . . ?
C22 C21 C26 C25 -0.5(4) . . . . ?
P1 C21 C26 C25 -176.8(2) . . . . ?
C24 C25 C26 C21 1.7(4) . . . . ?
C41 P2 C31 C32 142.45(18) . . . . ?
C1 P2 C31 C32 -105.81(19) . . . . ?
Ru P2 C31 C32 -3.65(19) . . . . ?
C41 P2 C31 C36 -36.9(2) . . . . ?
C1 P2 C31 C36 74.8(2) . . . . ?
Ru P2 C31 C36 176.97(18) . . . . ?
C36 C31 C32 C33 -0.1(4) . . . . ?
P2 C31 C32 C33 -179.53(19) . . . . ?
C36 C31 C32 N3A 168.7(3) . . . . ?
P2 C31 C32 N3A -10.7(3) . . . . ?
C36 C31 C32 N3B -164.6(3) . . . . ?
P2 C31 C32 N3B 16.0(4) . . . . ?
C37A N3A C32 C31 154.4(4) . . . . ?
Ru N3A C32 C31 21.4(4) . . . . ?
C37A N3A C32 C33 -37.1(5) . . . . ?
Ru N3A C32 C33 -170.2(2) . . . . ?
C37B N3B C32 C31 -147.0(5) . . . . ?
Ru N3B C32 C31 -20.1(4) . . . . ?
C37B N3B C32 C33 48.4(6) . . . . ?
Ru N3B C32 C33 175.2(2) . . . . ?
C31 C32 C33 C34 -0.3(4) . . . . ?
N3A C32 C33 C34 -168.4(3) . . . . ?
N3B C32 C33 C34 164.4(3) . . . . ?
C32 C33 C34 C35 0.1(4) . . . . ?
C33 C34 C35 C36 0.4(4) . . . . ?
C34 C35 C36 C31 -0.8(4) . . . . ?
C32 C31 C36 C35 0.7(4) . . . . ?
P2 C31 C36 C35 -179.96(19) . . . . ?
C31 P2 C41 C46 104.36(18) . . . . ?
C1 P2 C41 C46 -6.3(2) . . . . ?
Ru P2 C41 C46 -127.69(15) . . . . ?
C31 P2 C41 C42 -71.76(18) . . . . ?
C1 P2 C41 C42 177.56(16) . . . . ?
Ru P2 C41 C42 56.2(2) . . . . ?
C47 N4 C42 C43 9.2(3) . . . . ?
C47 N4 C42 C41 -173.0(2) . . . . ?
C46 C41 C42 N4 179.5(2) . . . . ?
P2 C41 C42 N4 -4.4(3) . . . . ?
C46 C41 C42 C43 -2.7(3) . . . . ?
P2 C41 C42 C43 173.48(16) . . . . ?
N4 C42 C43 C44 179.7(2) . . . . ?
C41 C42 C43 C44 1.9(3) . . . . ?
C42 C43 C44 C45 0.4(4) . . . . ?
C43 C44 C45 C46 -1.7(4) . . . . ?
C42 C41 C46 C45 1.4(3) . . . . ?
P2 C41 C46 C45 -174.77(18) . . . . ?
C44 C45 C46 C41 0.9(4) . . . . ?
